data_7205404
loop_
_publ_author_name
'Saha, Rajat'
'Biswas, Susobhan'
'Mostafa, Golam'

_publ_section_title
;
 pH-Triggered construction of NLO active CMOFs: change in
 supramolecular assembly, water clusters, helical architectures and
 their properties
;
_journal_issue 3
_journal_name_full CrystEngComm
_journal_page_first 1018
_journal_paper_doi 10.1039/c0ce00505c
_journal_volume 13
_journal_year 2011
_chemical_absolute_configuration L
_chemical_formula_moiety 'C28 H20 Cu2 N4 O7, 8(H2 O)'
_chemical_formula_sum 'C28 H36 Cu2 N4 O15'
_chemical_formula_weight 795.69
_chemical_name_systematic
;
?
;
_space_group_IT_number 4
_symmetry_cell_setting monoclinic
_symmetry_Int_Tables_number 4
_symmetry_space_group_name_Hall 'P 2yb'
_symmetry_space_group_name_H-M 'P 1 21 1'
_atom_sites_solution_hydrogens geom
_atom_sites_solution_primary direct
_atom_sites_solution_secondary difmap
_audit_creation_method SHELXL-97
_cell_angle_alpha 90.00
_cell_angle_beta 102.56(3)
_cell_angle_gamma 90.00
_cell_formula_units_Z 2
_cell_length_a 7.161(2)
_cell_length_b 22.009(4)
_cell_length_c 10.675(3)
_cell_measurement_reflns_used 6426
_cell_measurement_temperature 293(2)
_cell_measurement_theta_max 29.63
_cell_measurement_theta_min 2.91
_cell_volume 1642.2(7)
_computing_cell_refinement 'Bruker SMART'
_computing_data_collection 'Bruker SMART'
_computing_data_reduction 'Bruker SHELXTL'
_computing_molecular_graphics 'Ortep-3 for windows (Farrugia, 1997)'
_computing_publication_material 'Platon99 (Spek, 1999)'
_computing_structure_refinement 'SHELXL-97 (Sheldrick, 1997)'
_computing_structure_solution 'SHELXS-97 (Sheldrick, 1997)'
_diffrn_ambient_temperature 293(2)
_diffrn_measured_fraction_theta_full 0.972
_diffrn_measured_fraction_theta_max 0.972
_diffrn_radiation_monochromator graphite
_diffrn_radiation_source 'fine-focus sealed tube'
_diffrn_radiation_type MoK\a
_diffrn_radiation_wavelength 0.71073
_diffrn_reflns_av_R_equivalents 0.0446
_diffrn_reflns_av_sigmaI/netI 0.0766
_diffrn_reflns_limit_h_max 9
_diffrn_reflns_limit_h_min -8
_diffrn_reflns_limit_k_max 27
_diffrn_reflns_limit_k_min -29
_diffrn_reflns_limit_l_max 14
_diffrn_reflns_limit_l_min -14
_diffrn_reflns_number 11140
_diffrn_reflns_theta_full 29.63
_diffrn_reflns_theta_max 29.63
_diffrn_reflns_theta_min 2.91
_exptl_absorpt_coefficient_mu 1.373
_exptl_absorpt_correction_T_max 0.876
_exptl_absorpt_correction_T_min .603
_exptl_absorpt_correction_type empirical
_exptl_crystal_colour Green
_exptl_crystal_density_diffrn 1.609
_exptl_crystal_density_method 'not measured'
_exptl_crystal_description Whisker
_exptl_crystal_F_000 820
_exptl_crystal_size_max .29
_exptl_crystal_size_mid .22
_exptl_crystal_size_min .14
_refine_diff_density_max 0.304
_refine_diff_density_min -0.486
_refine_diff_density_rms 0.058
_refine_ls_abs_structure_details 'Flack H D (1983), Acta Cryst. A39, 876-881'
_refine_ls_abs_structure_Flack 0.021(13)
_refine_ls_extinction_method none
_refine_ls_goodness_of_fit_ref 0.894
_refine_ls_hydrogen_treatment noref
_refine_ls_matrix_type full
_refine_ls_number_parameters 442
_refine_ls_number_reflns 6426
_refine_ls_number_restraints 1
_refine_ls_restrained_S_all 0.893
_refine_ls_R_factor_all 0.0646
_refine_ls_R_factor_gt 0.0387
_refine_ls_shift/su_max 0.001
_refine_ls_shift/su_mean 0.000
_refine_ls_structure_factor_coef Fsqd
_refine_ls_weighting_details 'calc w=1/[\s^2^(Fo^2^)+(0.0351P)^2^+0.0000P] where P=(Fo^2^+2Fc^2^)/3'
_refine_ls_weighting_scheme calc
_refine_ls_wR_factor_gt 0.0844
_refine_ls_wR_factor_ref 0.0926
_reflns_number_gt 4185
_reflns_number_total 6426
_reflns_threshold_expression >2sigma(I)
_cod_data_source_file C0CE00505C.TXT
_cod_data_source_block gs6
_cod_depositor_comments
;
The following automatic conversions were performed:
'_symmetry_cell_setting' value 'Monoclinic' changed to 'monoclinic'
according to '/home/saulius/struct/CIF-dictionaries/cif_core.dic'
dictionary named 'cif_core.dic' version 2.4.1 from 2010-06-29.

Automatic conversion script
Id: cif_fix_enum 1555 2011-01-17 13:19:09Z saulius 
;
_cod_original_sg_symbol_H-M 'P 21'
_cod_database_code 7205404

loop_
_symmetry_equiv_pos_as_xyz
'x, y, z'
'-x, y+1/2, -z'

loop_
_atom_site_label
_atom_site_type_symbol
_atom_site_fract_x
_atom_site_fract_y
_atom_site_fract_z
_atom_site_U_iso_or_equiv
_atom_site_adp_type
_atom_site_occupancy
_atom_site_symmetry_multiplicity
_atom_site_calc_flag
_atom_site_refinement_flags
_atom_site_disorder_assembly
_atom_site_disorder_group
Cu1 Cu 0.35602(7) 0.70038(2) 0.96111(6) 0.04713(15) Uani 1 1 d . . .
Cu2 Cu 0.65268(7) 0.61991(2) 0.79227(6) 0.04553(14) Uani 1 1 d . . .
O1 O 0.3816(5) 0.78759(17) 0.9406(4) 0.0554(9) Uani 1 1 d . . .
O1W O 0.8946(4) 0.63111(14) 0.6900(3) 0.0540(9) Uani 1 1 d . . .
H1W1 H 0.9882 0.6561 0.7261 0.081 Uiso 1 1 d R . .
H2W1 H 0.9488 0.6042 0.6472 0.081 Uiso 1 1 d R . .
O2 O 0.3882(5) 0.85057(15) 0.7798(4) 0.0645(9) Uani 1 1 d . . .
O3 O 0.1843(4) 0.70538(18) 0.7986(3) 0.0461(8) Uani 1 1 d . . .
O4 O 0.5799(4) 0.70255(16) 0.7970(3) 0.0468(7) Uani 1 1 d . . .
O5 O 0.4467(4) 0.61308(15) 0.6406(3) 0.0515(8) Uani 1 1 d . . .
O6 O 0.2486(5) 0.67159(16) 0.5007(4) 0.0626(10) Uani 1 1 d . . .
N1 N 0.4917(5) 0.6994(2) 1.1451(4) 0.0469(8) Uani 1 1 d . . .
N2 N 0.3457(5) 0.61031(19) 0.9895(4) 0.0477(10) Uani 1 1 d . . .
N3 N 0.8185(5) 0.6223(2) 0.9725(4) 0.0460(9) Uani 1 1 d . . .
N4 N 0.6828(5) 0.52976(18) 0.8204(4) 0.0472(10) Uani 1 1 d . . .
C1 C 0.5647(7) 0.7458(3) 1.2191(5) 0.0558(13) Uani 1 1 d . . .
H1 H 0.5539 0.7848 1.1845 0.067 Uiso 1 1 calc R . .
C2 C 0.6582(7) 0.7377(3) 1.3487(6) 0.0653(15) Uani 1 1 d . . .
H2 H 0.7090 0.7709 1.3984 0.078 Uiso 1 1 calc R . .
C3 C 0.6736(8) 0.6805(3) 1.4007(6) 0.0656(16) Uani 1 1 d . . .
H3 H 0.7344 0.6747 1.4861 0.079 Uiso 1 1 calc R . .
C4 C 0.5972(6) 0.6306(3) 1.3245(5) 0.0562(14) Uani 1 1 d . . .
C5 C 0.5075(6) 0.6422(2) 1.1965(5) 0.0486(12) Uani 1 1 d . . .
C6 C 0.4307(6) 0.5945(2) 1.1125(5) 0.0468(11) Uani 1 1 d . . .
C7 C 0.4439(7) 0.5344(2) 1.1562(6) 0.0567(14) Uani 1 1 d . . .
C8 C 0.5351(8) 0.5229(3) 1.2876(6) 0.0696(16) Uani 1 1 d . . .
H8 H 0.5450 0.4833 1.3184 0.083 Uiso 1 1 calc R . .
C9 C 0.6067(8) 0.5691(3) 1.3673(6) 0.0678(16) Uani 1 1 d . . .
H9 H 0.6637 0.5605 1.4523 0.081 Uiso 1 1 calc R . .
C10 C 0.3666(7) 0.4890(2) 1.0687(6) 0.0633(15) Uani 1 1 d . . .
H10 H 0.3727 0.4485 1.0938 0.076 Uiso 1 1 calc R . .
C11 C 0.2814(7) 0.5051(2) 0.9452(6) 0.0618(14) Uani 1 1 d . . .
H11 H 0.2319 0.4752 0.8857 0.074 Uiso 1 1 calc R . .
C12 C 0.2690(7) 0.5661(2) 0.9087(5) 0.0531(12) Uani 1 1 d . . .
H12 H 0.2056 0.5762 0.8257 0.064 Uiso 1 1 calc R . .
C13 C 0.8876(6) 0.6701(2) 1.0455(5) 0.0517(13) Uani 1 1 d . . .
H13 H 0.8648 0.7090 1.0112 0.062 Uiso 1 1 calc R . .
C14 C 0.9920(7) 0.6639(3) 1.1704(5) 0.0598(14) Uani 1 1 d . . .
H14 H 1.0404 0.6981 1.2174 0.072 Uiso 1 1 calc R . .
C15 C 1.0241(7) 0.6073(3) 1.2247(5) 0.0580(14) Uani 1 1 d . . .
H15 H 1.0909 0.6029 1.3092 0.070 Uiso 1 1 calc R . .
C16 C 0.9540(7) 0.5559(2) 1.1502(5) 0.0523(13) Uani 1 1 d . . .
C17 C 0.8528(7) 0.5660(2) 1.0240(5) 0.0482(12) Uani 1 1 d . . .
C18 C 0.7801(6) 0.5163(2) 0.9419(5) 0.0468(11) Uani 1 1 d . . .
C19 C 0.8093(7) 0.4566(2) 0.9881(5) 0.0526(12) Uani 1 1 d . . .
C20 C 0.9114(8) 0.4470(3) 1.1186(6) 0.0696(16) Uani 1 1 d . . .
H20 H 0.9311 0.4077 1.1505 0.084 Uiso 1 1 calc R . .
C21 C 0.9785(7) 0.4945(3) 1.1948(6) 0.0637(14) Uani 1 1 d . . .
H21 H 1.0427 0.4872 1.2790 0.076 Uiso 1 1 calc R . .
C22 C 0.7341(8) 0.4101(2) 0.9017(7) 0.0692(16) Uani 1 1 d . . .
H22 H 0.7493 0.3697 0.9277 0.083 Uiso 1 1 calc R . .
C23 C 0.6394(9) 0.4238(2) 0.7805(7) 0.0709(16) Uani 1 1 d . . .
H23 H 0.5913 0.3930 0.7228 0.085 Uiso 1 1 calc R . .
C24 C 0.6151(7) 0.4845(2) 0.7436(6) 0.0583(13) Uani 1 1 d . . .
H24 H 0.5479 0.4934 0.6609 0.070 Uiso 1 1 calc R . .
C25 C 0.3486(6) 0.8007(2) 0.8215(5) 0.0494(12) Uani 1 1 d . . .
C26 C 0.2713(6) 0.7485(2) 0.7313(4) 0.0450(11) Uani 1 1 d . . .
H26 H 0.1779 0.7637 0.6568 0.054 Uiso 1 1 calc R . .
C27 C 0.4391(5) 0.71919(18) 0.6879(4) 0.0428(10) Uani 1 1 d . . .
H27 H 0.4946 0.7492 0.6388 0.051 Uiso 1 1 calc R . .
C28 C 0.3719(7) 0.6647(2) 0.6011(5) 0.0489(12) Uani 1 1 d . . .
O2W O 1.1316(5) 0.28000(15) 1.1970(4) 0.0696(11) Uani 1 1 d . . .
H1W2 H 1.0310 0.2571 1.1984 0.104 Uiso 1 1 d R . .
H2W2 H 1.2279 0.2547 1.1991 0.104 Uiso 1 1 d R . .
O3W O 0.7801(7) 0.2839(2) 0.6277(5) 0.0973(14) Uani 1 1 d . . .
H1W3 H 0.8926 0.2990 0.6604 0.146 Uiso 1 1 d R . .
H2W3 H 0.7961 0.2492 0.5924 0.146 Uiso 1 1 d R . .
O4W O 1.0452(9) 0.4285(2) 0.5451(5) 0.1230(19) Uani 1 1 d . . .
H1W4 H 1.1114 0.4097 0.4966 0.185 Uiso 1 1 d R . .
H2W4 H 0.9270 0.4153 0.5222 0.185 Uiso 1 1 d R . .
O5W O 1.0971(7) 0.3494(2) 0.7429(5) 0.1165(17) Uani 1 1 d . . .
H1W5 H 1.0962 0.3815 0.6958 0.175 Uiso 1 1 d R . .
H2W5 H 1.1469 0.3587 0.8221 0.175 Uiso 1 1 d R . .
O6W O 1.2396(7) 0.3684(3) 0.3925(6) 0.132(2) Uani 1 1 d . . .
H1W6 H 1.2077 0.3416 0.3337 0.198 Uiso 1 1 d R . .
H2W6 H 1.3613 0.3725 0.4134 0.198 Uiso 1 1 d R . .
O7W O 1.0666(6) 0.5501(2) 0.5588(5) 0.1121(18) Uani 1 1 d . . .
H1W7 H 1.1832 0.5642 0.5829 0.168 Uiso 1 1 d R . .
H2W7 H 1.0746 0.5105 0.5561 0.168 Uiso 1 1 d R . .
O8W O 1.2292(6) 0.34591(19) 1.0003(4) 0.0847(13) Uani 1 1 d . . .
H1W8 H 1.3483 0.3318 1.0095 0.127 Uiso 1 1 d R . .
H2W8 H 1.1838 0.3269 1.0614 0.127 Uiso 1 1 d R . .
O9W O 0.6632(7) 0.3845(2) 0.4666(4) 0.1021(16) Uani 1 1 d . . .
H1W9 H 0.6461 0.3735 0.3870 0.153 Uiso 1 1 d R . .
H2W9 H 0.7005 0.3534 0.5152 0.153 Uiso 1 1 d R . .

loop_
_atom_site_aniso_label
_atom_site_aniso_U_11
_atom_site_aniso_U_22
_atom_site_aniso_U_33
_atom_site_aniso_U_23
_atom_site_aniso_U_13
_atom_site_aniso_U_12
Cu1 0.0483(3) 0.0458(3) 0.0453(4) 0.0014(3) 0.0056(2) 0.0021(3)
Cu2 0.0461(3) 0.0404(3) 0.0487(4) -0.0026(3) 0.0074(2) 0.0007(2)
O1 0.073(2) 0.048(2) 0.043(3) -0.0039(17) 0.0078(18) 0.0027(16)
O1W 0.0463(16) 0.057(2) 0.059(2) -0.0087(16) 0.0109(14) -0.0047(14)
O2 0.084(2) 0.046(2) 0.064(3) 0.0021(18) 0.0167(19) -0.0019(17)
O3 0.0431(14) 0.050(2) 0.044(2) 0.0024(17) 0.0056(13) -0.0002(15)
O4 0.0381(14) 0.0484(18) 0.050(2) -0.0054(17) 0.0012(12) 0.0043(15)
O5 0.0510(16) 0.0414(19) 0.059(2) -0.0084(17) 0.0056(14) -0.0003(15)
O6 0.066(2) 0.068(2) 0.045(3) -0.0055(17) -0.0068(19) 0.0001(16)
N1 0.0525(19) 0.048(2) 0.040(2) 0.004(2) 0.0082(16) 0.001(2)
N2 0.046(2) 0.049(3) 0.049(3) 0.005(2) 0.0108(18) -0.0022(17)
N3 0.0477(18) 0.046(2) 0.043(3) -0.001(2) 0.0074(16) 0.005(2)
N4 0.055(2) 0.038(2) 0.050(3) -0.0022(19) 0.0133(19) -0.0011(16)
C1 0.058(3) 0.060(3) 0.048(4) 0.002(3) 0.008(2) -0.002(2)
C2 0.064(3) 0.083(4) 0.046(4) -0.003(3) 0.007(3) -0.006(3)
C3 0.062(3) 0.086(5) 0.048(4) 0.000(3) 0.009(3) 0.001(3)
C4 0.047(3) 0.077(4) 0.043(3) 0.015(3) 0.007(2) 0.006(2)
C5 0.048(2) 0.054(3) 0.044(3) 0.012(2) 0.011(2) 0.0035(19)
C6 0.048(2) 0.049(3) 0.045(3) 0.006(2) 0.014(2) 0.0022(19)
C7 0.053(3) 0.055(3) 0.066(4) 0.014(3) 0.021(3) 0.001(2)
C8 0.075(3) 0.063(4) 0.073(5) 0.029(3) 0.022(3) 0.014(3)
C9 0.067(3) 0.082(4) 0.056(4) 0.019(3) 0.018(3) 0.011(3)
C10 0.065(3) 0.047(3) 0.084(5) 0.007(3) 0.027(3) 0.001(2)
C11 0.061(3) 0.051(3) 0.077(5) -0.009(3) 0.023(3) -0.009(2)
C12 0.049(3) 0.054(3) 0.055(4) -0.003(2) 0.008(2) -0.004(2)
C13 0.049(3) 0.052(3) 0.053(4) -0.005(2) 0.006(2) -0.002(2)
C14 0.055(3) 0.070(4) 0.052(4) -0.015(3) 0.005(3) -0.003(2)
C15 0.058(3) 0.076(4) 0.038(3) -0.001(3) 0.005(2) -0.002(2)
C16 0.050(2) 0.065(3) 0.044(4) 0.007(2) 0.013(2) 0.005(2)
C17 0.049(3) 0.048(3) 0.049(4) 0.003(2) 0.015(2) -0.001(2)
C18 0.043(2) 0.046(3) 0.054(4) 0.004(2) 0.017(2) 0.0014(18)
C19 0.053(3) 0.045(3) 0.061(4) 0.006(2) 0.016(2) 0.002(2)
C20 0.065(3) 0.066(4) 0.084(5) 0.025(3) 0.027(3) 0.007(3)
C21 0.065(3) 0.069(4) 0.057(4) 0.018(3) 0.013(3) 0.002(3)
C22 0.083(4) 0.048(3) 0.081(5) 0.006(3) 0.026(3) 0.003(3)
C23 0.091(4) 0.047(3) 0.079(5) -0.011(3) 0.026(3) -0.009(3)
C24 0.069(3) 0.046(3) 0.060(4) -0.001(2) 0.013(3) -0.003(2)
C25 0.048(2) 0.047(3) 0.051(4) -0.001(2) 0.006(2) 0.0023(19)
C26 0.042(2) 0.044(3) 0.047(3) 0.002(2) 0.0051(19) 0.0045(18)
C27 0.042(2) 0.043(2) 0.040(3) -0.0020(18) 0.0029(19) -0.0009(16)
C28 0.048(3) 0.049(3) 0.049(4) -0.003(2) 0.010(2) 0.0014(19)
O2W 0.0542(19) 0.053(2) 0.102(3) 0.002(2) 0.0188(19) 0.0018(15)
O3W 0.119(4) 0.082(3) 0.081(4) -0.008(2) 0.000(3) -0.020(3)
O4W 0.169(5) 0.072(3) 0.138(5) -0.013(3) 0.057(4) -0.005(3)
O5W 0.110(4) 0.136(5) 0.090(4) 0.002(3) -0.008(3) -0.001(3)
O6W 0.096(3) 0.148(5) 0.148(6) -0.047(4) 0.020(3) 0.006(3)
O7W 0.087(3) 0.083(3) 0.176(6) -0.056(3) 0.050(3) -0.023(2)
O8W 0.078(3) 0.089(3) 0.082(4) 0.009(2) 0.005(2) 0.010(2)
O9W 0.145(4) 0.085(3) 0.071(4) -0.002(2) 0.011(3) 0.032(3)

loop_
_atom_type_symbol
_atom_type_description
_atom_type_scat_dispersion_real
_atom_type_scat_dispersion_imag
_atom_type_scat_source
C C 0.0033 0.0016 'International Tables Vol C Tables 4.2.6.8 and 6.1.1.4'
H H 0.0000 0.0000 'International Tables Vol C Tables 4.2.6.8 and 6.1.1.4'
Cu Cu 0.3201 1.2651 'International Tables Vol C Tables 4.2.6.8 and 6.1.1.4'
N N 0.0061 0.0033 'International Tables Vol C Tables 4.2.6.8 and 6.1.1.4'
O O 0.0106 0.0060 'International Tables Vol C Tables 4.2.6.8 and 6.1.1.4'

loop_
_geom_angle_atom_site_label_1
_geom_angle_atom_site_label_2
_geom_angle_atom_site_label_3
_geom_angle
_geom_angle_site_symmetry_1
_geom_angle_site_symmetry_3
_geom_angle_publ_flag
O3 Cu1 O1 84.14(16) . . ?
O3 Cu1 N1 168.79(14) . . ?
O1 Cu1 N1 94.83(17) . . ?
O3 Cu1 N2 99.04(17) . . ?
O1 Cu1 N2 176.49(15) . . ?
N1 Cu1 N2 82.35(19) . . ?
O4 Cu2 O5 86.17(14) . . ?
O4 Cu2 N4 164.51(14) . . ?
O5 Cu2 N4 94.89(16) . . ?
O4 Cu2 N3 93.30(16) . . ?
O5 Cu2 N3 166.56(14) . . ?
N4 Cu2 N3 82.09(19) . . ?
O4 Cu2 O1W 98.80(12) . . ?
O5 Cu2 O1W 97.41(12) . . ?
N4 Cu2 O1W 96.39(13) . . ?
N3 Cu2 O1W 95.94(13) . . ?
C25 O1 Cu1 109.5(3) . . ?
Cu2 O1W H1W1 116.4 . . ?
Cu2 O1W H2W1 130.1 . . ?
H1W1 O1W H2W1 105.3 . . ?
C26 O3 Cu1 103.5(3) . . ?
C27 O4 Cu2 112.2(3) . . ?
C28 O5 Cu2 113.0(3) . . ?
C1 N1 C5 118.9(5) . . ?
C1 N1 Cu1 128.5(4) . . ?
C5 N1 Cu1 112.7(4) . . ?
C12 N2 C6 118.0(4) . . ?
C12 N2 Cu1 130.2(4) . . ?
C6 N2 Cu1 111.9(3) . . ?
C13 N3 C17 118.1(4) . . ?
C13 N3 Cu2 129.6(4) . . ?
C17 N3 Cu2 112.2(4) . . ?
C24 N4 C18 118.1(5) . . ?
C24 N4 Cu2 129.9(4) . . ?
C18 N4 Cu2 111.8(3) . . ?
N1 C1 C2 121.8(5) . . ?
N1 C1 H1 119.1 . . ?
C2 C1 H1 119.1 . . ?
C3 C2 C1 119.5(6) . . ?
C3 C2 H2 120.2 . . ?
C1 C2 H2 120.2 . . ?
C2 C3 C4 119.8(6) . . ?
C2 C3 H3 120.1 . . ?
C4 C3 H3 120.1 . . ?
C5 C4 C3 117.5(5) . . ?
C5 C4 C9 117.7(5) . . ?
C3 C4 C9 124.8(6) . . ?
N1 C5 C4 122.6(5) . . ?
N1 C5 C6 116.2(5) . . ?
C4 C5 C6 121.2(5) . . ?
N2 C6 C7 123.0(5) . . ?
N2 C6 C5 116.9(4) . . ?
C7 C6 C5 120.1(5) . . ?
C10 C7 C6 117.7(5) . . ?
C10 C7 C8 123.9(5) . . ?
C6 C7 C8 118.4(5) . . ?
C9 C8 C7 120.8(5) . . ?
C9 C8 H8 119.6 . . ?
C7 C8 H8 119.6 . . ?
C8 C9 C4 121.8(6) . . ?
C8 C9 H9 119.1 . . ?
C4 C9 H9 119.1 . . ?
C11 C10 C7 119.2(5) . . ?
C11 C10 H10 120.4 . . ?
C7 C10 H10 120.4 . . ?
C10 C11 C12 120.2(5) . . ?
C10 C11 H11 119.9 . . ?
C12 C11 H11 119.9 . . ?
N2 C12 C11 121.9(5) . . ?
N2 C12 H12 119.1 . . ?
C11 C12 H12 119.1 . . ?
N3 C13 C14 122.4(5) . . ?
N3 C13 H13 118.8 . . ?
C14 C13 H13 118.8 . . ?
C15 C14 C13 120.2(5) . . ?
C15 C14 H14 119.9 . . ?
C13 C14 H14 119.9 . . ?
C14 C15 C16 118.9(5) . . ?
C14 C15 H15 120.6 . . ?
C16 C15 H15 120.6 . . ?
C17 C16 C15 117.5(5) . . ?
C17 C16 C21 118.0(5) . . ?
C15 C16 C21 124.5(5) . . ?
N3 C17 C16 123.0(5) . . ?
N3 C17 C18 116.2(5) . . ?
C16 C17 C18 120.9(5) . . ?
N4 C18 C19 122.9(5) . . ?
N4 C18 C17 117.4(4) . . ?
C19 C18 C17 119.7(5) . . ?
C18 C19 C22 116.5(5) . . ?
C18 C19 C20 118.9(5) . . ?
C22 C19 C20 124.6(5) . . ?
C21 C20 C19 120.6(5) . . ?
C21 C20 H20 119.7 . . ?
C19 C20 H20 119.7 . . ?
C20 C21 C16 122.0(6) . . ?
C20 C21 H21 119.0 . . ?
C16 C21 H21 119.0 . . ?
C23 C22 C19 120.3(5) . . ?
C23 C22 H22 119.9 . . ?
C19 C22 H22 119.9 . . ?
C22 C23 C24 119.2(5) . . ?
C22 C23 H23 120.4 . . ?
C24 C23 H23 120.4 . . ?
N4 C24 C23 123.0(6) . . ?
N4 C24 H24 118.5 . . ?
C23 C24 H24 118.5 . . ?
O2 C25 O1 123.5(5) . . ?
O2 C25 C26 121.3(5) . . ?
O1 C25 C26 115.0(4) . . ?
O3 C26 C27 109.6(3) . . ?
O3 C26 C25 108.9(4) . . ?
C27 C26 C25 108.0(3) . . ?
O3 C26 H26 110.1 . . ?
C27 C26 H26 110.1 . . ?
C25 C26 H26 110.1 . . ?
O4 C27 C26 109.2(4) . . ?
O4 C27 C28 111.8(4) . . ?
C26 C27 C28 110.6(3) . . ?
O4 C27 H27 108.4 . . ?
C26 C27 H27 108.4 . . ?
C28 C27 H27 108.4 . . ?
O6 C28 O5 123.9(4) . . ?
O6 C28 C27 120.0(4) . . ?
O5 C28 C27 116.1(4) . . ?
H1W2 O2W H2W2 106.0 . . ?
H1W3 O3W H2W3 108.1 . . ?
H1W4 O4W H2W4 106.9 . . ?
H1W5 O5W H2W5 108.8 . . ?
H1W6 O6W H2W6 111.0 . . ?
H1W7 O7W H2W7 107.3 . . ?
H1W8 O8W H2W8 104.3 . . ?
H1W9 O9W H2W9 109.1 . . ?

loop_
_geom_bond_atom_site_label_1
_geom_bond_atom_site_label_2
_geom_bond_distance
_geom_bond_site_symmetry_2
_geom_bond_publ_flag
Cu1 O3 1.899(3) . ?
Cu1 O1 1.945(4) . ?
Cu1 N1 1.993(4) . ?
Cu1 N2 2.009(4) . ?
Cu2 O4 1.896(3) . ?
Cu2 O5 1.944(3) . ?
Cu2 N4 2.011(4) . ?
Cu2 N3 2.029(4) . ?
Cu2 O1W 2.253(3) . ?
O1 C25 1.275(6) . ?
O1W H1W1 0.8871 . ?
O1W H2W1 0.8879 . ?
O2 C25 1.240(6) . ?
O3 C26 1.414(5) . ?
O4 C27 1.413(5) . ?
O5 C28 1.288(6) . ?
O6 C28 1.241(6) . ?
N1 C1 1.327(6) . ?
N1 C5 1.369(6) . ?
N2 C12 1.337(6) . ?
N2 C6 1.367(6) . ?
N3 C13 1.340(6) . ?
N3 C17 1.356(6) . ?
N4 C24 1.314(6) . ?
N4 C18 1.365(6) . ?
C1 C2 1.411(7) . ?
C1 H1 0.9300 . ?
C2 C3 1.370(8) . ?
C2 H2 0.9300 . ?
C3 C4 1.404(8) . ?
C3 H3 0.9300 . ?
C4 C5 1.400(7) . ?
C4 C9 1.425(8) . ?
C5 C6 1.412(7) . ?
C6 C7 1.399(7) . ?
C7 C10 1.397(8) . ?
C7 C8 1.435(8) . ?
C8 C9 1.353(8) . ?
C8 H8 0.9300 . ?
C9 H9 0.9300 . ?
C10 C11 1.373(7) . ?
C10 H10 0.9300 . ?
C11 C12 1.395(7) . ?
C11 H11 0.9300 . ?
C12 H12 0.9300 . ?
C13 C14 1.386(7) . ?
C13 H13 0.9300 . ?
C14 C15 1.371(7) . ?
C14 H14 0.9300 . ?
C15 C16 1.411(7) . ?
C15 H15 0.9300 . ?
C16 C17 1.401(7) . ?
C16 C21 1.431(7) . ?
C17 C18 1.427(7) . ?
C18 C19 1.403(6) . ?
C19 C22 1.405(8) . ?
C19 C20 1.441(8) . ?
C20 C21 1.348(8) . ?
C20 H20 0.9300 . ?
C21 H21 0.9300 . ?
C22 C23 1.358(8) . ?
C22 H22 0.9300 . ?
C23 C24 1.394(7) . ?
C23 H23 0.9300 . ?
C24 H24 0.9300 . ?
C25 C26 1.525(6) . ?
C26 C27 1.521(6) . ?
C26 H26 0.9800 . ?
C27 C28 1.528(6) . ?
C27 H27 0.9800 . ?
O2W H1W2 0.8819 . ?
O2W H2W2 0.8827 . ?
O3W H1W3 0.8712 . ?
O3W H2W3 0.8701 . ?
O4W H1W4 0.8779 . ?
O4W H2W4 0.8778 . ?
O5W H1W5 0.8663 . ?
O5W H2W5 0.8676 . ?
O6W H1W6 0.8554 . ?
O6W H2W6 0.8561 . ?
O7W H1W7 0.8754 . ?
O7W H2W7 0.8743 . ?
O8W H1W8 0.8927 . ?
O8W H2W8 0.8934 . ?
O9W H1W9 0.8663 . ?
O9W H2W9 0.8653 . ?

loop_
_geom_torsion_atom_site_label_1
_geom_torsion_atom_site_label_2
_geom_torsion_atom_site_label_3
_geom_torsion_atom_site_label_4
_geom_torsion
_geom_torsion_site_symmetry_1
_geom_torsion_site_symmetry_2
_geom_torsion_site_symmetry_3
_geom_torsion_site_symmetry_4
_geom_torsion_publ_flag
O3 Cu1 O1 C25 -27.3(3) . . . . ?
N1 Cu1 O1 C25 163.9(3) . . . . ?
N2 Cu1 O1 C25 127(3) . . . . ?
O1 Cu1 O3 C26 38.4(3) . . . . ?
N1 Cu1 O3 C26 123.7(9) . . . . ?
N2 Cu1 O3 C26 -140.1(3) . . . . ?
O5 Cu2 O4 C27 -6.9(3) . . . . ?
N4 Cu2 O4 C27 -101.4(6) . . . . ?
N3 Cu2 O4 C27 -173.4(3) . . . . ?
O1W Cu2 O4 C27 90.0(3) . . . . ?
O4 Cu2 O5 C28 8.2(3) . . . . ?
N4 Cu2 O5 C28 172.7(3) . . . . ?
N3 Cu2 O5 C28 96.3(9) . . . . ?
O1W Cu2 O5 C28 -90.2(3) . . . . ?
O3 Cu1 N1 C1 -82.9(11) . . . . ?
O1 Cu1 N1 C1 1.3(4) . . . . ?
N2 Cu1 N1 C1 179.2(4) . . . . ?
O3 Cu1 N1 C5 97.2(11) . . . . ?
O1 Cu1 N1 C5 -178.6(3) . . . . ?
N2 Cu1 N1 C5 -0.7(3) . . . . ?
O3 Cu1 N2 C12 10.7(4) . . . . ?
O1 Cu1 N2 C12 -144(3) . . . . ?
N1 Cu1 N2 C12 179.4(4) . . . . ?
O3 Cu1 N2 C6 -168.6(3) . . . . ?
O1 Cu1 N2 C6 37(3) . . . . ?
N1 Cu1 N2 C6 0.1(3) . . . . ?
O4 Cu2 N3 C13 -16.4(4) . . . . ?
O5 Cu2 N3 C13 -103.7(9) . . . . ?
N4 Cu2 N3 C13 178.5(4) . . . . ?
O1W Cu2 N3 C13 82.8(4) . . . . ?
O4 Cu2 N3 C17 160.4(3) . . . . ?
O5 Cu2 N3 C17 73.0(9) . . . . ?
N4 Cu2 N3 C17 -4.8(3) . . . . ?
O1W Cu2 N3 C17 -100.4(3) . . . . ?
O4 Cu2 N4 C24 106.8(7) . . . . ?
O5 Cu2 N4 C24 13.5(4) . . . . ?
N3 Cu2 N4 C24 -179.7(4) . . . . ?
O1W Cu2 N4 C24 -84.6(4) . . . . ?
O4 Cu2 N4 C18 -68.9(7) . . . . ?
O5 Cu2 N4 C18 -162.2(3) . . . . ?
N3 Cu2 N4 C18 4.6(3) . . . . ?
O1W Cu2 N4 C18 99.7(3) . . . . ?
C5 N1 C1 C2 0.2(7) . . . . ?
Cu1 N1 C1 C2 -179.7(3) . . . . ?
N1 C1 C2 C3 -0.5(8) . . . . ?
C1 C2 C3 C4 0.3(8) . . . . ?
C2 C3 C4 C5 0.1(7) . . . . ?
C2 C3 C4 C9 179.1(5) . . . . ?
C1 N1 C5 C4 0.2(7) . . . . ?
Cu1 N1 C5 C4 -179.9(3) . . . . ?
C1 N1 C5 C6 -178.7(4) . . . . ?
Cu1 N1 C5 C6 1.2(5) . . . . ?
C3 C4 C5 N1 -0.4(7) . . . . ?
C9 C4 C5 N1 -179.5(4) . . . . ?
C3 C4 C5 C6 178.5(4) . . . . ?
C9 C4 C5 C6 -0.6(7) . . . . ?
C12 N2 C6 C7 1.2(6) . . . . ?
Cu1 N2 C6 C7 -179.4(3) . . . . ?
C12 N2 C6 C5 -178.9(4) . . . . ?
Cu1 N2 C6 C5 0.5(5) . . . . ?
N1 C5 C6 N2 -1.2(6) . . . . ?
C4 C5 C6 N2 179.9(4) . . . . ?
N1 C5 C6 C7 178.8(4) . . . . ?
C4 C5 C6 C7 -0.2(7) . . . . ?
N2 C6 C7 C10 0.3(7) . . . . ?
C5 C6 C7 C10 -179.6(5) . . . . ?
N2 C6 C7 C8 -179.6(4) . . . . ?
C5 C6 C7 C8 0.5(6) . . . . ?
C10 C7 C8 C9 -179.9(5) . . . . ?
C6 C7 C8 C9 0.0(7) . . . . ?
C7 C8 C9 C4 -0.8(8) . . . . ?
C5 C4 C9 C8 1.1(7) . . . . ?
C3 C4 C9 C8 -178.0(5) . . . . ?
C6 C7 C10 C11 -0.2(7) . . . . ?
C8 C7 C10 C11 179.6(4) . . . . ?
C7 C10 C11 C12 -1.3(7) . . . . ?
C6 N2 C12 C11 -2.8(7) . . . . ?
Cu1 N2 C12 C11 177.9(3) . . . . ?
C10 C11 C12 N2 3.0(7) . . . . ?
C17 N3 C13 C14 0.1(6) . . . . ?
Cu2 N3 C13 C14 176.7(3) . . . . ?
N3 C13 C14 C15 -1.6(8) . . . . ?
C13 C14 C15 C16 1.8(7) . . . . ?
C14 C15 C16 C17 -0.7(7) . . . . ?
C14 C15 C16 C21 179.6(5) . . . . ?
C13 N3 C17 C16 1.1(6) . . . . ?
Cu2 N3 C17 C16 -176.1(4) . . . . ?
C13 N3 C17 C18 -178.7(4) . . . . ?
Cu2 N3 C17 C18 4.1(5) . . . . ?
C15 C16 C17 N3 -0.8(7) . . . . ?
C21 C16 C17 N3 178.9(4) . . . . ?
C15 C16 C17 C18 179.0(4) . . . . ?
C21 C16 C17 C18 -1.3(7) . . . . ?
C24 N4 C18 C19 -0.5(6) . . . . ?
Cu2 N4 C18 C19 175.8(3) . . . . ?
C24 N4 C18 C17 179.9(4) . . . . ?
Cu2 N4 C18 C17 -3.8(5) . . . . ?
N3 C17 C18 N4 -0.3(6) . . . . ?
C16 C17 C18 N4 179.9(4) . . . . ?
N3 C17 C18 C19 -179.9(4) . . . . ?
C16 C17 C18 C19 0.3(6) . . . . ?
N4 C18 C19 C22 0.6(6) . . . . ?
C17 C18 C19 C22 -179.8(4) . . . . ?
N4 C18 C19 C20 -179.1(4) . . . . ?
C17 C18 C19 C20 0.5(6) . . . . ?
C18 C19 C20 C21 -0.3(7) . . . . ?
C22 C19 C20 C21 -180.0(5) . . . . ?
C19 C20 C21 C16 -0.7(8) . . . . ?
C17 C16 C21 C20 1.5(7) . . . . ?
C15 C16 C21 C20 -178.8(5) . . . . ?
C18 C19 C22 C23 0.2(7) . . . . ?
C20 C19 C22 C23 179.8(5) . . . . ?
C19 C22 C23 C24 -1.0(8) . . . . ?
C18 N4 C24 C23 -0.5(7) . . . . ?
Cu2 N4 C24 C23 -176.0(4) . . . . ?
C22 C23 C24 N4 1.2(8) . . . . ?
Cu1 O1 C25 O2 -166.3(4) . . . . ?
Cu1 O1 C25 C26 8.7(4) . . . . ?
Cu1 O3 C26 C27 75.9(4) . . . . ?
Cu1 O3 C26 C25 -42.0(4) . . . . ?
O2 C25 C26 O3 -161.9(4) . . . . ?
O1 C25 C26 O3 23.0(5) . . . . ?
O2 C25 C26 C27 79.1(5) . . . . ?
O1 C25 C26 C27 -95.9(5) . . . . ?
Cu2 O4 C27 C26 127.3(3) . . . . ?
Cu2 O4 C27 C28 4.7(4) . . . . ?
O3 C26 C27 O4 -64.1(4) . . . . ?
C25 C26 C27 O4 54.4(5) . . . . ?
O3 C26 C27 C28 59.3(5) . . . . ?
C25 C26 C27 C28 177.8(4) . . . . ?
Cu2 O5 C28 O6 174.3(4) . . . . ?
Cu2 O5 C28 C27 -7.4(5) . . . . ?
O4 C27 C28 O6 -179.8(4) . . . . ?
C26 C27 C28 O6 58.4(6) . . . . ?
O4 C27 C28 O5 1.9(6) . . . . ?
C26 C27 C28 O5 -119.9(4) . . . . ?
